data_7206700
loop_
_publ_author_name
'Seth, Saikat Kumar'
'Sarkar, Debayan'
'Roy, Amalesh'
'Kar, Tanusree'

_publ_section_title
;
 Insight into supramolecular self-assembly directed by weak interactions
 in acetophenone derivatives: crystal structures and Hirshfeld surface
 analyses
;
_journal_issue 22
_journal_name_full CrystEngComm
_journal_page_first 6728
_journal_paper_doi 10.1039/c1ce05670k
_journal_volume 13
_journal_year 2011
_chemical_formula_sum 'C9 H10 O2'
_chemical_formula_weight 150.17
_chemical_name_systematic
;
?
;
_space_group_IT_number 14
_symmetry_cell_setting monoclinic
_symmetry_space_group_name_Hall '-P 2ybc'
_symmetry_space_group_name_H-M 'P 1 21/c 1'
_atom_sites_solution_hydrogens geom
_atom_sites_solution_primary direct
_atom_sites_solution_secondary difmap
_audit_creation_method SHELXL-97
_cell_angle_alpha 90.00
_cell_angle_beta 115.818(8)
_cell_angle_gamma 90.00
_cell_formula_units_Z 4
_cell_length_a 7.730(2)
_cell_length_b 7.2650(10)
_cell_length_c 15.295(2)
_cell_measurement_reflns_used 980
_cell_measurement_temperature 150(2)
_cell_measurement_theta_max 25.0
_cell_measurement_theta_min 1.5
_cell_volume 773.2(3)
_computing_cell_refinement 'APEX2(Bruker,2007)and SAINT (Bruker,2007)'
_computing_data_collection 'APEX2 (Bruker, 2007)'
_computing_data_reduction 'SAINT(Bruker,2007)and XPREP(Bruker,2007)'
_computing_molecular_graphics
;
ORTEP-3 for Windows (Farrugia, 1997), DIAMOND (Brandenburg,
1999) and Mercury (Macrae <i>et al.</i>, 2006)
;
_computing_publication_material 'PLATON (Spek, 2009)'
_computing_structure_refinement 'SHELXL-97 (Sheldrick, 1997)'
_computing_structure_solution 'SHELXS97 (Sheldrick, 2008)'
_diffrn_ambient_temperature 150(2)
_diffrn_measured_fraction_theta_full 1.000
_diffrn_measured_fraction_theta_max 1.000
_diffrn_measurement_device_type 'Bruker SMART APEX II CCD area-detector'
_diffrn_measurement_method '\w and \f'
_diffrn_radiation_monochromator graphite
_diffrn_radiation_source 'fine-focus sealed tube'
_diffrn_radiation_type MoK\a
_diffrn_radiation_wavelength 0.71073
_diffrn_reflns_av_R_equivalents 0.0197
_diffrn_reflns_av_sigmaI/netI 0.0143
_diffrn_reflns_limit_h_max 9
_diffrn_reflns_limit_h_min -9
_diffrn_reflns_limit_k_max 8
_diffrn_reflns_limit_k_min -8
_diffrn_reflns_limit_l_max 18
_diffrn_reflns_limit_l_min -14
_diffrn_reflns_number 7011
_diffrn_reflns_theta_full 24.99
_diffrn_reflns_theta_max 24.99
_diffrn_reflns_theta_min 2.93
_exptl_absorpt_coefficient_mu 0.090
_exptl_absorpt_correction_T_max 0.990
_exptl_absorpt_correction_T_min 0.975
_exptl_absorpt_correction_type multi-scan
_exptl_absorpt_process_details '(SADABS; Bruker, 2001)'
_exptl_crystal_colour brown
_exptl_crystal_density_diffrn 1.290
_exptl_crystal_density_method 'not measured'
_exptl_crystal_description flake
_exptl_crystal_F_000 320
_exptl_crystal_size_max 0.35
_exptl_crystal_size_mid 0.23
_exptl_crystal_size_min 0.09
_refine_diff_density_max 0.196
_refine_diff_density_min -0.163
_refine_diff_density_rms 0.033
_refine_ls_extinction_coef 0.036(3)
_refine_ls_extinction_expression Fc^*^=kFc[1+0.001xFc^2^\l^3^/sin(2\q)]^-1/4^
_refine_ls_extinction_method SHELXL
_refine_ls_goodness_of_fit_ref 1.030
_refine_ls_hydrogen_treatment constr
_refine_ls_matrix_type full
_refine_ls_number_parameters 103
_refine_ls_number_reflns 1361
_refine_ls_number_restraints 0
_refine_ls_restrained_S_all 1.030
_refine_ls_R_factor_all 0.0344
_refine_ls_R_factor_gt 0.0310
_refine_ls_shift/su_max 0.000
_refine_ls_shift/su_mean 0.000
_refine_ls_structure_factor_coef Fsqd
_refine_ls_weighting_details 'calc w=1/[\s^2^(Fo^2^)+(0.0297P)^2^+0.3557P] where P=(Fo^2^+2Fc^2^)/3'
_refine_ls_weighting_scheme calc
_refine_ls_wR_factor_gt 0.0749
_refine_ls_wR_factor_ref 0.0774
_reflns_number_gt 1238
_reflns_number_total 1361
_reflns_threshold_expression >2sigma(I)
_cod_data_source_file c1ce05670k.txt
_cod_data_source_block a-9
_cod_original_cell_volume 773.2(2)
_cod_original_sg_symbol_H-M P21/c
_cod_database_code 7206700

loop_
_symmetry_equiv_pos_as_xyz
'x, y, z'
'-x, y+1/2, -z+1/2'
'-x, -y, -z'
'x, -y-1/2, z-1/2'

loop_
_atom_site_label
_atom_site_type_symbol
_atom_site_fract_x
_atom_site_fract_y
_atom_site_fract_z
_atom_site_U_iso_or_equiv
_atom_site_adp_type
_atom_site_occupancy
_atom_site_symmetry_multiplicity
_atom_site_calc_flag
_atom_site_refinement_flags
O1 O 0.80221(12) 1.07212(12) 0.20031(6) 0.0252(2) Uani 1 1 d .
H1 H 0.8247 0.9892 0.2402 0.038 Uiso 1 1 d R
O2 O 0.84587(13) 0.64750(12) -0.15141(6) 0.0298(3) Uani 1 1 d .
C1 C 0.80235(16) 1.00301(16) 0.11791(8) 0.0199(3) Uani 1 1 d .
C2 C 0.72532(16) 1.11557(16) 0.03552(9) 0.0200(3) Uani 1 1 d .
C3 C 0.71679(16) 1.04539(16) -0.05027(8) 0.0204(3) Uani 1 1 d .
H3 H 0.6628 1.1172 -0.1061 0.025 Uiso 1 1 calc R
C4 C 0.78646(16) 0.87027(16) -0.05619(8) 0.0202(3) Uani 1 1 d .
C5 C 0.87096(16) 0.76524(16) 0.02838(9) 0.0214(3) Uani 1 1 d .
H5 H 0.9228 0.6506 0.0266 0.026 Uiso 1 1 calc R
C6 C 0.87814(16) 0.83034(16) 0.11456(9) 0.0212(3) Uani 1 1 d .
H6 H 0.9336 0.7591 0.1705 0.025 Uiso 1 1 calc R
C7 C 0.65550(18) 1.30539(17) 0.04183(9) 0.0256(3) Uani 1 1 d .
H7A H 0.6107 1.3646 -0.0203 0.038 Uiso 1 1 calc R
H7B H 0.7589 1.3757 0.0893 0.038 Uiso 1 1 calc R
H7C H 0.5522 1.2975 0.0605 0.038 Uiso 1 1 calc R
C8 C 0.77111(17) 0.79591(17) -0.14885(9) 0.0232(3) Uani 1 1 d .
C9 C 0.65922(19) 0.9017(2) -0.24103(9) 0.0306(3) Uani 1 1 d .
H9A H 0.6547 0.8324 -0.2954 0.046 Uiso 1 1 calc R
H9B H 0.7207 1.0179 -0.2380 0.046 Uiso 1 1 calc R
H9C H 0.5308 0.9223 -0.2485 0.046 Uiso 1 1 calc R

loop_
_atom_site_aniso_label
_atom_site_aniso_U_11
_atom_site_aniso_U_22
_atom_site_aniso_U_33
_atom_site_aniso_U_23
_atom_site_aniso_U_13
_atom_site_aniso_U_12
O1 0.0355(5) 0.0231(5) 0.0191(5) -0.0002(3) 0.0137(4) -0.0005(4)
O2 0.0376(5) 0.0280(5) 0.0268(5) -0.0044(4) 0.0167(4) 0.0014(4)
C1 0.0190(6) 0.0224(6) 0.0193(6) -0.0024(5) 0.0094(5) -0.0052(5)
C2 0.0175(6) 0.0206(6) 0.0223(6) 0.0000(5) 0.0089(5) -0.0024(5)
C3 0.0186(6) 0.0238(6) 0.0179(6) 0.0030(5) 0.0070(5) -0.0014(5)
C4 0.0181(6) 0.0226(6) 0.0209(6) -0.0014(5) 0.0094(5) -0.0045(5)
C5 0.0217(6) 0.0185(6) 0.0261(7) -0.0007(5) 0.0124(5) -0.0014(5)
C6 0.0214(6) 0.0217(6) 0.0205(6) 0.0048(5) 0.0090(5) -0.0004(5)
C7 0.0291(7) 0.0228(6) 0.0261(7) 0.0016(5) 0.0131(6) 0.0024(5)
C8 0.0201(6) 0.0271(7) 0.0240(7) -0.0037(5) 0.0112(5) -0.0056(5)
C9 0.0310(7) 0.0403(8) 0.0197(6) -0.0033(6) 0.0103(6) 0.0024(6)

loop_
_atom_type_symbol
_atom_type_description
_atom_type_scat_dispersion_real
_atom_type_scat_dispersion_imag
_atom_type_scat_source
C C 0.0033 0.0016 'International Tables Vol C Tables 4.2.6.8 and 6.1.1.4'
H H 0.0000 0.0000 'International Tables Vol C Tables 4.2.6.8 and 6.1.1.4'
O O 0.0106 0.0060 'International Tables Vol C Tables 4.2.6.8 and 6.1.1.4'

loop_
_geom_angle_atom_site_label_1
_geom_angle_atom_site_label_2
_geom_angle_atom_site_label_3
_geom_angle
C1 O1 H1 109.5
O1 C1 C6 122.48(11)
O1 C1 C2 116.61(11)
C6 C1 C2 120.89(11)
C3 C2 C1 117.71(11)
C3 C2 C7 122.05(11)
C1 C2 C7 120.24(11)
C2 C3 C4 122.41(11)
C2 C3 H3 118.8
C4 C3 H3 118.8
C5 C4 C3 118.37(11)
C5 C4 C8 120.04(11)
C3 C4 C8 121.58(11)
C6 C5 C4 120.43(11)
C6 C5 H5 119.8
C4 C5 H5 119.8
C5 C6 C1 120.06(11)
C5 C6 H6 120.0
C1 C6 H6 120.0
C2 C7 H7A 109.5
C2 C7 H7B 109.5
H7A C7 H7B 109.5
C2 C7 H7C 109.5
H7A C7 H7C 109.5
H7B C7 H7C 109.5
O2 C8 C4 120.63(11)
O2 C8 C9 120.22(11)
C4 C8 C9 119.14(11)
C8 C9 H9A 109.5
C8 C9 H9B 109.5
H9A C9 H9B 109.5
C8 C9 H9C 109.5
H9A C9 H9C 109.5
H9B C9 H9C 109.5

loop_
_geom_bond_atom_site_label_1
_geom_bond_atom_site_label_2
_geom_bond_distance
O1 C1 1.3571(14)
O1 H1 0.8200
O2 C8 1.2320(15)
C1 C6 1.3948(17)
C1 C2 1.3991(17)
C2 C3 1.3823(16)
C2 C7 1.4993(17)
C3 C4 1.3997(17)
C3 H3 0.9300
C4 C5 1.3950(17)
C4 C8 1.4724(17)
C5 C6 1.3787(17)
C5 H5 0.9300
C6 H6 0.9300
C7 H7A 0.9600
C7 H7B 0.9600
C7 H7C 0.9600
C8 C9 1.5048(18)
C9 H9A 0.9600
C9 H9B 0.9600
C9 H9C 0.9600

loop_
_geom_hbond_atom_site_label_D
_geom_hbond_atom_site_label_H
_geom_hbond_atom_site_label_A
_geom_hbond_distance_DH
_geom_hbond_distance_HA
_geom_hbond_distance_DA
_geom_hbond_angle_DHA
_geom_hbond_site_symmetry_A
O1 H1 O2 0.82 1.88 2.6714(12) 162.5 4_576
C6 H6 O1 0.93 2.53 3.3983(15) 155.4 2_745

loop_
_geom_torsion_atom_site_label_1
_geom_torsion_atom_site_label_2
_geom_torsion_atom_site_label_3
_geom_torsion_atom_site_label_4
_geom_torsion
O1 C1 C2 C3 -177.47(10)
C6 C1 C2 C3 3.72(16)
O1 C1 C2 C7 2.59(16)
C6 C1 C2 C7 -176.23(10)
C1 C2 C3 C4 -1.73(17)
C7 C2 C3 C4 178.21(11)
C2 C3 C4 C5 -1.36(17)
C2 C3 C4 C8 178.25(10)
C3 C4 C5 C6 2.56(17)
C8 C4 C5 C6 -177.06(10)
C4 C5 C6 C1 -0.63(17)
O1 C1 C6 C5 178.66(10)
C2 C1 C6 C5 -2.60(17)
C5 C4 C8 O2 -5.85(17)
C3 C4 C8 O2 174.54(11)
C5 C4 C8 C9 172.90(11)
C3 C4 C8 C9 -6.71(17)
